data_4082374
loop_
_publ_author_name
'Poh, Hwa Tiong'
'Sim, Bai Ting'
'Chwee, Tsz Sian'
'Leong, Weng Kee'
'Fan, Wai Yip'

_publ_section_title
;
 The Dithiolate-Bridged Diiron Hexacarbonyl Complex
 Na2[(\m-SCH2CH2COO)Fe(CO)3]2as a Water-Soluble PhotoCORM
;
_journal_issue 4
_journal_name_full Organometallics
_journal_page_first 959
_journal_paper_doi 10.1021/om401013a
_journal_volume 33
_journal_year 2014
_chemical_formula_sum 'C12 H10 Fe2 O10 S2'
_chemical_formula_weight 490.02
_chemical_name_systematic
; 
 ? 
;
_space_group_IT_number 14
_symmetry_cell_setting monoclinic
_symmetry_space_group_name_Hall '-P 2yn'
_symmetry_space_group_name_H-M 'P 1 21/n 1'
_atom_sites_solution_hydrogens geom
_atom_sites_solution_primary direct
_atom_sites_solution_secondary difmap
_audit_creation_method SHELXL-97
_cell_angle_alpha 90.00
_cell_angle_beta 97.415(4)
_cell_angle_gamma 90.00
_cell_formula_units_Z 4
_cell_length_a 7.7945(11)
_cell_length_b 25.126(3)
_cell_length_c 9.1795(12)
_cell_measurement_reflns_used 693
_cell_measurement_temperature 100(2)
_cell_measurement_theta_max 24.71
_cell_measurement_theta_min 2.76
_cell_volume 1782.7(4)
_computing_cell_refinement 'Bruker SMART'
_computing_data_collection 'Bruker SMART'
_computing_data_reduction 'Bruker SAINT'
_computing_molecular_graphics 'Bruker SHELXTL'
_computing_publication_material 'Bruker SHELXTL'
_computing_structure_refinement 'SHELXL-97 (Sheldrick, 1997)'
_computing_structure_solution 'SHELXS-97 (Sheldrick, 1990)'
_diffrn_ambient_temperature 100(2)
_diffrn_measured_fraction_theta_full 0.997
_diffrn_measured_fraction_theta_max 0.997
_diffrn_measurement_device_type 'CCD area detector'
_diffrn_measurement_method 'phi and omega scans'
_diffrn_radiation_monochromator graphite
_diffrn_radiation_source 'fine-focus sealed tube'
_diffrn_radiation_type MoK\a
_diffrn_radiation_wavelength 0.71073
_diffrn_reflns_av_R_equivalents 0.0911
_diffrn_reflns_av_sigmaI/netI 0.1033
_diffrn_reflns_limit_h_max 10
_diffrn_reflns_limit_h_min -10
_diffrn_reflns_limit_k_max 32
_diffrn_reflns_limit_k_min -32
_diffrn_reflns_limit_l_max 7
_diffrn_reflns_limit_l_min -11
_diffrn_reflns_number 12456
_diffrn_reflns_theta_full 27.50
_diffrn_reflns_theta_max 27.50
_diffrn_reflns_theta_min 1.62
_exptl_absorpt_coefficient_mu 1.910
_exptl_absorpt_correction_T_max 0.7456
_exptl_absorpt_correction_T_min 0.5707
_exptl_absorpt_correction_type multi-scan
_exptl_absorpt_process_details 'Sadabs, (Sheldrick 2008)'
_exptl_crystal_colour Orange
_exptl_crystal_density_diffrn 1.826
_exptl_crystal_density_meas ?
_exptl_crystal_density_method 'not measured'
_exptl_crystal_description Needle
_exptl_crystal_F_000 984
_exptl_crystal_size_max 0.46
_exptl_crystal_size_mid 0.04
_exptl_crystal_size_min 0.02
_refine_diff_density_max 0.991
_refine_diff_density_min -0.676
_refine_diff_density_rms 0.156
_refine_ls_extinction_method none
_refine_ls_goodness_of_fit_ref 1.092
_refine_ls_hydrogen_treatment mixed
_refine_ls_matrix_type full
_refine_ls_number_parameters 243
_refine_ls_number_reflns 4080
_refine_ls_number_restraints 14
_refine_ls_restrained_S_all 1.091
_refine_ls_R_factor_all 0.1039
_refine_ls_R_factor_gt 0.0697
_refine_ls_shift/su_max 0.001
_refine_ls_shift/su_mean 0.000
_refine_ls_structure_factor_coef Fsqd
_refine_ls_weighting_details 'calc w=1/[\s^2^(Fo^2^)+(0.0525P)^2^+0.0000P] where P=(Fo^2^+2Fc^2^)/3'
_refine_ls_weighting_scheme calc
_refine_ls_wR_factor_gt 0.1270
_refine_ls_wR_factor_ref 0.1376
_reflns_number_gt 2988
_reflns_number_total 4080
_reflns_threshold_expression >2sigma(I)
_cod_data_source_file om401013a_si_002.cif
_cod_data_source_block d188
_cod_depositor_comments
;
The following automatic conversions were performed:

'_symmetry_cell_setting' value 'Monoclinic' changed to 'monoclinic'
according to
/usr/data/users/saulius/automatic-downloads/current/ACS/lib/dictionaries/cif_core.dic
dictionary named 'cif_core.dic' version 2.4.2 from
2011-04-26.

'_exptl_absorpt_correction_type' value 'Multi-scan'
changed to 'multi-scan' according to
/usr/data/users/saulius/automatic-downloads/current/ACS/lib/dictionaries/cif_core.dic
dictionary named 'cif_core.dic' version 2.4.2 from 2011-04-26.

Automatic conversion script
Id: cif_fix_values 2281 2013-09-26 08:29:07Z andrius 

The following automatic conversions were performed:

'_exptl_crystal_density_meas' value 'Not Measured' was changed to '?'
- the value is perceived as not measured.

Automatic conversion script
Id: cif_fix_values 3008 2015-01-20 13:52:24Z robertas 
;
_cod_original_sg_symbol_H-M P2(1)/n
_cod_database_code 4082374

loop_
_symmetry_equiv_pos_as_xyz
'x, y, z'
'-x+1/2, y+1/2, -z+1/2'
'-x, -y, -z'
'x-1/2, -y-1/2, z-1/2'

loop_
_atom_site_label
_atom_site_type_symbol
_atom_site_fract_x
_atom_site_fract_y
_atom_site_fract_z
_atom_site_U_iso_or_equiv
_atom_site_adp_type
_atom_site_occupancy
_atom_site_symmetry_multiplicity
_atom_site_calc_flag
_atom_site_refinement_flags
Fe1 Fe 0.30717(10) 0.61012(3) 0.81792(8) 0.0095(2) Uani 1 1 d .
Fe2 Fe 0.50404(10) 0.67942(3) 0.73263(8) 0.0101(2) Uani 1 1 d .
S1 S 0.56367(17) 0.63318(5) 0.94364(15) 0.0103(3) Uani 1 1 d .
S2 S 0.48356(17) 0.59541(5) 0.64289(15) 0.0101(3) Uani 1 1 d .
O1 O 0.7534(5) 0.56358(14) 1.3378(4) 0.0133(8) Uani 1 1 d D
H1 H 0.839(6) 0.543(2) 1.345(8) 0.05(2) Uiso 1 1 d D
O2 O 0.8803(5) 0.62416(14) 1.2092(4) 0.0141(8) Uani 1 1 d .
O3 O 0.8149(5) 0.42128(15) 0.7654(5) 0.0165(9) Uani 1 1 d D
H3 H 0.917(3) 0.409(2) 0.775(7) 0.03(2) Uiso 1 1 d D
O4 O 0.9508(5) 0.48793(15) 0.6661(5) 0.0186(9) Uani 1 1 d .
O5 O 0.1130(5) 0.67728(17) 1.0009(5) 0.0234(10) Uani 1 1 d .
O6 O 0.2431(6) 0.50542(16) 0.9444(5) 0.0268(11) Uani 1 1 d .
O7 O 0.0340(5) 0.61438(16) 0.5657(5) 0.0210(9) Uani 1 1 d .
O8 O 0.3877(6) 0.77292(16) 0.8846(5) 0.0244(10) Uani 1 1 d .
O9 O 0.8616(5) 0.71119(16) 0.7007(5) 0.0216(10) Uani 1 1 d .
O10 O 0.3101(6) 0.71465(16) 0.4543(5) 0.0261(11) Uani 1 1 d .
C1 C 0.5600(7) 0.6728(2) 1.1096(6) 0.0117(11) Uani 1 1 d U
H1A H 0.6536 0.6997 1.1168 0.014 Uiso 1 1 calc R
H1B H 0.4481 0.6918 1.1050 0.014 Uiso 1 1 calc R
C2 C 0.5841(7) 0.6371(2) 1.2439(6) 0.0124(12) Uani 1 1 d .
H2A H 0.5769 0.6590 1.3327 0.015 Uiso 1 1 calc R
H2B H 0.4888 0.6108 1.2365 0.015 Uiso 1 1 calc R
C3 C 0.7543(7) 0.6080(2) 1.2609(6) 0.0097(11) Uani 1 1 d U
C4 C 0.6845(7) 0.5589(2) 0.7006(6) 0.0121(12) Uani 1 1 d .
H4A H 0.7704 0.5675 0.6335 0.015 Uiso 1 1 calc R
H4B H 0.7328 0.5703 0.8008 0.015 Uiso 1 1 calc R
C5 C 0.6534(7) 0.4989(2) 0.6997(6) 0.0133(12) Uani 1 1 d .
H5A H 0.5922 0.4891 0.7838 0.016 Uiso 1 1 calc R
H5B H 0.5793 0.4888 0.6081 0.016 Uiso 1 1 calc R
C6 C 0.8222(7) 0.4694(2) 0.7098(6) 0.0117(11) Uani 1 1 d .
C7 C 0.1874(7) 0.6507(2) 0.9297(6) 0.0138(12) Uani 1 1 d .
C8 C 0.2669(7) 0.5459(2) 0.8946(6) 0.0150(12) Uani 1 1 d .
C9 C 0.1375(7) 0.6119(2) 0.6659(6) 0.0123(11) Uani 1 1 d .
C10 C 0.4360(8) 0.7370(2) 0.8260(6) 0.0154(12) Uani 1 1 d .
C11 C 0.7227(8) 0.6992(2) 0.7098(6) 0.0158(13) Uani 1 1 d .
C12 C 0.3877(7) 0.7012(2) 0.5620(7) 0.0149(12) Uani 1 1 d .

loop_
_atom_site_aniso_label
_atom_site_aniso_U_11
_atom_site_aniso_U_22
_atom_site_aniso_U_33
_atom_site_aniso_U_23
_atom_site_aniso_U_13
_atom_site_aniso_U_12
Fe1 0.0127(4) 0.0037(4) 0.0119(4) -0.0007(3) 0.0013(3) 0.0002(3)
Fe2 0.0144(4) 0.0032(4) 0.0127(4) 0.0008(3) 0.0021(3) 0.0014(3)
S1 0.0139(7) 0.0045(6) 0.0121(7) -0.0007(5) -0.0003(5) 0.0016(5)
S2 0.0133(7) 0.0042(6) 0.0128(7) -0.0009(5) 0.0013(5) 0.0019(5)
O1 0.014(2) 0.0056(19) 0.020(2) 0.0059(16) 0.0041(17) 0.0029(16)
O2 0.013(2) 0.0103(19) 0.019(2) 0.0020(16) 0.0020(17) 0.0000(15)
O3 0.013(2) 0.0074(19) 0.030(2) 0.0074(17) 0.0050(18) 0.0054(16)
O4 0.015(2) 0.009(2) 0.033(3) 0.0028(18) 0.0096(18) 0.0027(16)
O5 0.027(2) 0.021(2) 0.024(2) -0.0021(19) 0.0110(19) 0.0082(19)
O6 0.050(3) 0.012(2) 0.019(2) 0.0016(18) 0.007(2) -0.004(2)
O7 0.017(2) 0.023(2) 0.022(2) 0.0001(19) -0.0016(19) 0.0004(18)
O8 0.042(3) 0.011(2) 0.021(2) 0.0002(18) 0.006(2) 0.012(2)
O9 0.020(2) 0.017(2) 0.029(3) 0.0021(18) 0.0058(19) -0.0011(18)
O10 0.035(3) 0.023(2) 0.020(2) 0.0084(19) 0.000(2) 0.012(2)
C1 0.0139(18) 0.0083(18) 0.0126(18) -0.0014(15) 0.0005(15) 0.0015(15)
C2 0.011(3) 0.009(3) 0.017(3) -0.004(2) 0.003(2) -0.002(2)
C3 0.0119(18) 0.0076(17) 0.0092(18) -0.0026(15) 0.0002(15) 0.0003(15)
C4 0.007(3) 0.008(3) 0.022(3) -0.004(2) 0.002(2) 0.003(2)
C5 0.013(3) 0.004(2) 0.022(3) 0.002(2) -0.001(2) 0.003(2)
C6 0.015(3) 0.004(3) 0.015(3) -0.003(2) -0.002(2) 0.001(2)
C7 0.018(3) 0.004(3) 0.019(3) 0.004(2) 0.000(2) -0.001(2)
C8 0.019(3) 0.012(3) 0.014(3) -0.003(2) 0.001(2) 0.004(2)
C9 0.011(3) 0.004(2) 0.022(3) -0.003(2) 0.005(2) -0.002(2)
C10 0.021(3) 0.011(3) 0.014(3) 0.007(2) 0.002(2) 0.000(2)
C11 0.025(4) 0.004(3) 0.019(3) -0.001(2) 0.005(3) 0.002(2)
C12 0.018(3) 0.006(3) 0.021(3) 0.001(2) 0.004(3) 0.002(2)

loop_
_atom_type_symbol
_atom_type_description
_atom_type_scat_dispersion_real
_atom_type_scat_dispersion_imag
_atom_type_scat_source
C C 0.0033 0.0016 'International Tables Vol C Tables 4.2.6.8 and 6.1.1.4'
H H 0.0000 0.0000 'International Tables Vol C Tables 4.2.6.8 and 6.1.1.4'
O O 0.0106 0.0060 'International Tables Vol C Tables 4.2.6.8 and 6.1.1.4'
S S 0.1246 0.1234 'International Tables Vol C Tables 4.2.6.8 and 6.1.1.4'
Fe Fe 0.3463 0.8444 'International Tables Vol C Tables 4.2.6.8 and 6.1.1.4'

loop_
_geom_angle_atom_site_label_1
_geom_angle_atom_site_label_2
_geom_angle_atom_site_label_3
_geom_angle
C7 Fe1 C9 92.6(2)
C7 Fe1 C8 99.0(2)
C9 Fe1 C8 100.2(2)
C7 Fe1 S1 93.09(19)
C9 Fe1 S1 155.32(18)
C8 Fe1 S1 102.58(19)
C7 Fe1 S2 154.63(17)
C9 Fe1 S2 84.65(18)
C8 Fe1 S2 106.34(18)
S1 Fe1 S2 79.99(6)
C7 Fe1 Fe2 99.70(17)
C9 Fe1 Fe2 99.16(17)
C8 Fe1 Fe2 152.32(19)
S1 Fe1 Fe2 56.19(4)
S2 Fe1 Fe2 56.18(4)
C12 Fe2 C10 91.4(3)
C12 Fe2 C11 101.1(3)
C10 Fe2 C11 100.0(3)
C12 Fe2 S1 158.96(19)
C10 Fe2 S1 92.65(18)
C11 Fe2 S1 98.52(18)
C12 Fe2 S2 87.84(18)
C10 Fe2 S2 155.97(19)
C11 Fe2 S2 103.71(17)
S1 Fe2 S2 80.17(5)
C12 Fe2 Fe1 102.91(19)
C10 Fe2 Fe1 100.36(19)
C11 Fe2 Fe1 147.93(18)
S1 Fe2 Fe1 56.06(4)
S2 Fe2 Fe1 56.63(4)
C1 S1 Fe1 117.39(19)
C1 S1 Fe2 114.36(18)
Fe1 S1 Fe2 67.75(5)
C4 S2 Fe2 110.13(17)
C4 S2 Fe1 116.65(19)
Fe2 S2 Fe1 67.19(4)
C3 O1 H1 121(5)
C6 O3 H3 107(5)
C2 C1 S1 110.0(4)
C2 C1 H1A 109.7
S1 C1 H1A 109.7
C2 C1 H1B 109.7
S1 C1 H1B 109.7
H1A C1 H1B 108.2
C3 C2 C1 112.7(4)
C3 C2 H2A 109.0
C1 C2 H2A 109.0
C3 C2 H2B 109.0
C1 C2 H2B 109.0
H2A C2 H2B 107.8
O2 C3 O1 123.4(5)
O2 C3 C2 123.0(5)
O1 C3 C2 113.6(4)
C5 C4 S2 111.3(4)
C5 C4 H4A 109.4
S2 C4 H4A 109.4
C5 C4 H4B 109.4
S2 C4 H4B 109.4
H4A C4 H4B 108.0
C6 C5 C4 110.5(4)
C6 C5 H5A 109.6
C4 C5 H5A 109.6
C6 C5 H5B 109.6
C4 C5 H5B 109.6
H5A C5 H5B 108.1
O4 C6 O3 123.9(5)
O4 C6 C5 122.8(5)
O3 C6 C5 113.3(5)
O5 C7 Fe1 178.8(5)
O6 C8 Fe1 179.2(6)
O7 C9 Fe1 176.9(5)
O8 C10 Fe2 177.9(5)
O9 C11 Fe2 177.5(5)
O10 C12 Fe2 178.4(6)

loop_
_geom_bond_atom_site_label_1
_geom_bond_atom_site_label_2
_geom_bond_distance
Fe1 C7 1.792(6)
Fe1 C9 1.794(6)
Fe1 C8 1.805(6)
Fe1 S1 2.2515(16)
Fe1 S2 2.2757(16)
Fe1 Fe2 2.5119(11)
Fe2 C12 1.791(6)
Fe2 C10 1.797(6)
Fe2 C11 1.814(6)
Fe2 S1 2.2551(15)
Fe2 S2 2.2640(15)
S1 C1 1.824(5)
S2 C4 1.834(5)
O1 C3 1.322(6)
O1 H1 0.849(5)
O2 C3 1.215(6)
O3 C6 1.316(6)
O3 H3 0.850(5)
O4 C6 1.219(6)
O5 C7 1.144(6)
O6 C8 1.139(7)
O7 C9 1.144(6)
O8 C10 1.139(7)
O9 C11 1.137(7)
O10 C12 1.141(7)
C1 C2 1.517(7)
C1 H1A 0.9900
C1 H1B 0.9900
C2 C3 1.505(7)
C2 H2A 0.9900
C2 H2B 0.9900
C4 C5 1.525(7)
C4 H4A 0.9900
C4 H4B 0.9900
C5 C6 1.504(7)
C5 H5A 0.9900
C5 H5B 0.9900

loop_
_geom_hbond_atom_site_label_D
_geom_hbond_atom_site_label_H
_geom_hbond_atom_site_label_A
_geom_hbond_distance_DH
_geom_hbond_distance_HA
_geom_hbond_distance_DA
_geom_hbond_angle_DHA
_geom_hbond_site_symmetry_A
O1 H1 O4 0.849(5) 1.82(2) 2.648(5) 164(7) 3_767
O3 H3 O2 0.850(5) 1.771(10) 2.619(5) 174(7) 3_767
